data_2207151
loop_
_publ_author_name
'S. Selvanayagam'
'D. Velmurugan'
'K. Ravikumar'
'E. Ramesh'

_publ_section_title 4-[3-Benzoyl-4-(4-chlorophenyl)-1-methylpyrrolidin-2-yl]-1-(4-methoxyphenyl)-3-phenylazetidin-2-one
_journal_coeditor_code BT6756
_journal_issue 11
_journal_name_full 'Acta Crystallographica Section E'
_journal_page_first o3696
_journal_page_last o3698
_journal_paper_doi 10.1107/S1600536805032538
_journal_volume 61
_journal_year 2005
_chemical_formula_iupac 'C34 H31 Cl N2 O3'
_chemical_formula_moiety 'C34 H31 Cl N2 O3'
_chemical_formula_sum 'C34 H31 Cl N2 O3'
_chemical_formula_weight 551.06
_chemical_name_systematic
;
4-[3-Benzoyl-4-(4-chlorophenyl)-1-methylpyrrolidin-2-yl]-1-(4-methoxyphenyl)-
3-phenylazetidine-2-one
;
_space_group_IT_number 14
_symmetry_cell_setting monoclinic
_symmetry_space_group_name_Hall '-P 2yn'
_symmetry_space_group_name_H-M 'P 1 21/n 1'
_atom_sites_solution_hydrogens geom
_atom_sites_solution_primary direct
_atom_sites_solution_secondary difmap
_audit_creation_method SHELXL-97
_cell_angle_alpha 90.00
_cell_angle_beta 103.0000(10)
_cell_angle_gamma 90.00
_cell_formula_units_Z 4
_cell_length_a 11.3180(8)
_cell_length_b 11.6376(8)
_cell_length_c 23.0980(16)
_cell_measurement_reflns_used 4958
_cell_measurement_temperature 293(2)
_cell_measurement_theta_max 27.17
_cell_measurement_theta_min 2.28
_cell_volume 2964.4(4)
_computing_cell_refinement 'SAINT (Bruker, 2001)'
_computing_data_collection 'SMART (Bruker, 2001)'
_computing_data_reduction SAINT
_computing_molecular_graphics 'ORTEP-3 (Farrugia, 1997) and PLATON (Spek, 2003)'
_computing_publication_material 'SHELXL97 and PARST (Nardelli, 1995)'
_computing_structure_refinement 'SHELXL97 (Sheldrick, 1997)'
_computing_structure_solution 'SHELXS97 (Sheldrick, 1997)'
_diffrn_ambient_temperature 293(2)
_diffrn_measured_fraction_theta_full 0.997
_diffrn_measured_fraction_theta_max 0.944
_diffrn_measurement_device 'Bruker SMART APEX area-detector'
_diffrn_measurement_device_type 'Bruker SMART APEX area detector'
_diffrn_measurement_method \w
_diffrn_radiation_monochromator graphite
_diffrn_radiation_source 'fine-focus sealed tube'
_diffrn_radiation_type MoK\a
_diffrn_radiation_wavelength 0.71073
_diffrn_reflns_av_R_equivalents 0.0187
_diffrn_reflns_av_sigmaI/netI 0.0266
_diffrn_reflns_limit_h_max 14
_diffrn_reflns_limit_h_min -14
_diffrn_reflns_limit_k_max 10
_diffrn_reflns_limit_k_min -15
_diffrn_reflns_limit_l_max 29
_diffrn_reflns_limit_l_min -29
_diffrn_reflns_number 17499
_diffrn_reflns_theta_full 25.00
_diffrn_reflns_theta_max 28.00
_diffrn_reflns_theta_min 1.81
_diffrn_standards_decay_% 0
_diffrn_standards_number 0
_exptl_absorpt_coefficient_mu 0.165
_exptl_absorpt_correction_type none
_exptl_crystal_colour Colourless
_exptl_crystal_density_diffrn 1.235
_exptl_crystal_density_method 'not measured'
_exptl_crystal_description Block
_exptl_crystal_F_000 1160
_exptl_crystal_size_max 0.26
_exptl_crystal_size_mid 0.24
_exptl_crystal_size_min 0.20
_refine_diff_density_max 0.283
_refine_diff_density_min -0.165
_refine_ls_extinction_method none
_refine_ls_goodness_of_fit_ref 1.027
_refine_ls_hydrogen_treatment constr
_refine_ls_matrix_type full
_refine_ls_number_parameters 363
_refine_ls_number_reflns 6766
_refine_ls_number_restraints 0
_refine_ls_restrained_S_all 1.027
_refine_ls_R_factor_all 0.0833
_refine_ls_R_factor_gt 0.0576
_refine_ls_shift/su_max 0.000
_refine_ls_shift/su_mean 0.000
_refine_ls_structure_factor_coef Fsqd
_refine_ls_weighting_details 'calc w = 1/[\s^2^(Fo^2^)+(0.0679P)^2^+0.61P] where P = (Fo^2^+2Fc^2^)/3'
_refine_ls_weighting_scheme calc
_refine_ls_wR_factor_gt 0.1350
_refine_ls_wR_factor_ref 0.1487
_reflns_number_gt 4748
_reflns_number_total 6766
_reflns_threshold_expression I>2\s(I)
_cod_data_source_file bt6756.cif
_cod_data_source_block I
_cod_original_sg_symbol_H-M 'P 21/n'
_cod_database_code 2207151
_cod_database_fobs_code 2207151

loop_
_symmetry_equiv_pos_as_xyz
'x, y, z'
'-x+1/2, y+1/2, -z+1/2'
'-x, -y, -z'
'x-1/2, -y-1/2, z-1/2'

loop_
_atom_site_label
_atom_site_fract_x
_atom_site_fract_y
_atom_site_fract_z
_atom_site_U_iso_or_equiv
_atom_site_adp_type
_atom_site_calc_flag
_atom_site_refinement_flags
_atom_site_occupancy
_atom_site_type_symbol
Cl1 1.08586(5) 0.96037(5) 0.13744(3) 0.0868(2) Uani d . 1 Cl
O1 0.77516(12) 0.32500(13) -0.01879(6) 0.0668(4) Uani d . 1 O
O2 0.48165(14) -0.06350(16) 0.11410(8) 0.0892(5) Uani d . 1 O
O3 0.77282(14) 0.30822(15) 0.22502(8) 0.0839(5) Uani d . 1 O
N1 0.82798(13) 0.24719(13) 0.07727(6) 0.0506(4) Uani d . 1 N
N2 1.09946(13) 0.35115(14) 0.19204(7) 0.0540(4) Uani d . 1 N
C1 0.95557(14) 0.26111(15) 0.10979(7) 0.0454(4) Uani d . 1 C
H1 1.0003 0.1888 0.1106 0.055 Uiso calc R 1 H
C2 0.97427(15) 0.33887(16) 0.05811(7) 0.0465(4) Uani d . 1 C
H2 0.9818 0.4198 0.0701 0.056 Uiso calc R 1 H
C3 0.84249(16) 0.30818(16) 0.02868(8) 0.0498(4) Uani d . 1 C
C4 1.07021(16) 0.30550(17) 0.02552(8) 0.0516(4) Uani d . 1 C
C5 1.0759(2) 0.1955(2) 0.00374(10) 0.0690(6) Uani d . 1 C
H5 1.0197 0.1406 0.0093 0.083 Uiso calc R 1 H
C6 1.1642(3) 0.1664(3) -0.02619(11) 0.0871(8) Uani d . 1 C
H6 1.1675 0.0921 -0.0406 0.105 Uiso calc R 1 H
C7 1.2467(2) 0.2463(3) -0.03476(12) 0.0972(9) Uani d . 1 C
H7 1.3061 0.2264 -0.0550 0.117 Uiso calc R 1 H
C8 1.2420(2) 0.3555(3) -0.01366(12) 0.0940(9) Uani d . 1 C
H8 1.2982 0.4099 -0.0197 0.113 Uiso calc R 1 H
C9 1.15410(18) 0.3854(2) 0.01670(9) 0.0684(6) Uani d . 1 C
H9 1.1517 0.4598 0.0312 0.082 Uiso calc R 1 H
C10 0.73722(15) 0.17118(16) 0.08671(8) 0.0496(4) Uani d . 1 C
C11 0.76627(16) 0.08249(17) 0.12699(9) 0.0553(5) Uani d . 1 C
H11 0.8456 0.0742 0.1487 0.066 Uiso calc R 1 H
C12 0.67876(18) 0.00618(19) 0.13535(10) 0.0614(5) Uani d . 1 C
H12 0.6991 -0.0534 0.1626 0.074 Uiso calc R 1 H
C13 0.56110(18) 0.01796(19) 0.10342(9) 0.0622(5) Uani d . 1 C
C14 0.53099(18) 0.1068(2) 0.06388(10) 0.0734(6) Uani d . 1 C
H14 0.4512 0.1155 0.0428 0.088 Uiso calc R 1 H
C15 0.61854(18) 0.1836(2) 0.05525(10) 0.0683(6) Uani d . 1 C
H15 0.5977 0.2436 0.0283 0.082 Uiso calc R 1 H
C16 0.3582(2) -0.0507(3) 0.08639(14) 0.1072(10) Uani d . 1 C
H16A 0.3284 0.0202 0.0990 0.161 Uiso calc R 1 H
H16B 0.3129 -0.1137 0.0972 0.161 Uiso calc R 1 H
H16C 0.3490 -0.0497 0.0440 0.161 Uiso calc R 1 H
C17 0.97422(15) 0.31211(15) 0.17151(7) 0.0465(4) Uani d . 1 C
H17 0.9573 0.2530 0.1988 0.056 Uiso calc R 1 H
C18 0.89826(15) 0.41868(16) 0.17669(8) 0.0471(4) Uani d . 1 C
H18 0.8820 0.4606 0.1389 0.057 Uiso calc R 1 H
C19 0.98307(17) 0.49344(18) 0.22596(8) 0.0546(5) Uani d . 1 C
H19 0.9445 0.5030 0.2596 0.066 Uiso calc R 1 H
C20 1.09496(19) 0.41783(19) 0.24486(9) 0.0654(6) Uani d . 1 C
H20A 1.1674 0.4643 0.2572 0.079 Uiso calc R 1 H
H20B 1.0873 0.3678 0.2774 0.079 Uiso calc R 1 H
C21 0.77823(17) 0.38806(18) 0.19243(8) 0.0550(5) Uani d . 1 C
C22 0.66804(17) 0.4575(2) 0.16775(8) 0.0588(5) Uani d . 1 C
C23 0.6723(2) 0.5739(2) 0.15919(12) 0.0850(7) Uani d . 1 C
H23 0.7471 0.6108 0.1659 0.102 Uiso calc R 1 H
C24 0.5670(3) 0.6372(3) 0.14067(16) 0.1114(10) Uani d . 1 C
H24 0.5709 0.7166 0.1371 0.134 Uiso calc R 1 H
C25 0.4582(3) 0.5829(4) 0.12781(15) 0.1186(12) Uani d . 1 C
H25 0.3875 0.6249 0.1142 0.142 Uiso calc R 1 H
C26 0.4523(2) 0.4653(4) 0.13485(14) 0.1154(12) Uani d . 1 C
H26 0.3777 0.4282 0.1258 0.138 Uiso calc R 1 H
C27 0.5564(2) 0.4033(3) 0.15517(11) 0.0852(8) Uani d . 1 C
H27 0.5519 0.3244 0.1605 0.102 Uiso calc R 1 H
C28 1.00908(15) 0.60994(17) 0.20353(8) 0.0501(4) Uani d . 1 C
C29 0.96246(17) 0.70793(19) 0.22344(9) 0.0619(5) Uani d . 1 C
H29 0.9150 0.7014 0.2513 0.074 Uiso calc R 1 H
C30 0.98438(18) 0.81535(19) 0.20310(10) 0.0656(6) Uani d . 1 C
H30 0.9515 0.8805 0.2168 0.079 Uiso calc R 1 H
C31 1.05522(16) 0.82475(17) 0.16249(9) 0.0570(5) Uani d . 1 C
C32 1.10271(16) 0.72962(18) 0.14117(9) 0.0566(5) Uani d . 1 C
H32 1.1497 0.7370 0.1131 0.068 Uiso calc R 1 H
C33 1.07982(16) 0.62300(17) 0.16192(8) 0.0545(5) Uani d . 1 C
H33 1.1124 0.5582 0.1478 0.065 Uiso calc R 1 H
C34 1.1883(2) 0.2583(2) 0.20374(12) 0.0833(7) Uani d . 1 C
H34A 1.1650 0.2035 0.2302 0.125 Uiso calc R 1 H
H34B 1.2666 0.2892 0.2217 0.125 Uiso calc R 1 H
H34C 1.1917 0.2211 0.1671 0.125 Uiso calc R 1 H

loop_
_atom_site_aniso_label
_atom_site_aniso_U_11
_atom_site_aniso_U_22
_atom_site_aniso_U_33
_atom_site_aniso_U_12
_atom_site_aniso_U_13
_atom_site_aniso_U_23
Cl1 0.0685(3) 0.0554(3) 0.1353(6) 0.0002(3) 0.0205(3) 0.0188(3)
O1 0.0581(7) 0.0823(11) 0.0519(8) -0.0016(7) -0.0048(6) 0.0136(7)
O2 0.0668(9) 0.0960(12) 0.1061(13) -0.0329(9) 0.0224(9) 0.0106(10)
O3 0.0727(10) 0.0870(12) 0.0998(12) -0.0005(8) 0.0356(9) 0.0396(10)
N1 0.0460(8) 0.0516(9) 0.0488(8) -0.0088(7) -0.0007(6) 0.0078(7)
N2 0.0462(8) 0.0554(9) 0.0530(9) 0.0003(7) -0.0045(6) -0.0007(8)
C1 0.0422(8) 0.0423(9) 0.0485(9) -0.0028(7) 0.0031(7) 0.0050(8)
C2 0.0486(9) 0.0437(10) 0.0450(9) -0.0034(7) 0.0061(7) 0.0031(8)
C3 0.0489(9) 0.0488(10) 0.0485(10) 0.0004(8) 0.0043(8) 0.0027(9)
C4 0.0507(9) 0.0591(12) 0.0425(9) -0.0007(8) 0.0054(7) 0.0068(9)
C5 0.0704(13) 0.0697(15) 0.0671(13) 0.0009(11) 0.0157(11) -0.0051(11)
C6 0.0895(17) 0.100(2) 0.0718(15) 0.0270(16) 0.0169(13) -0.0098(14)
C7 0.0734(16) 0.147(3) 0.0775(17) 0.0209(18) 0.0296(13) 0.0068(19)
C8 0.0725(15) 0.130(3) 0.0869(18) -0.0119(16) 0.0327(13) 0.0131(18)
C9 0.0622(12) 0.0796(16) 0.0643(13) -0.0096(11) 0.0163(10) 0.0088(11)
C10 0.0466(9) 0.0493(11) 0.0507(10) -0.0076(8) 0.0062(7) -0.0022(9)
C11 0.0450(9) 0.0567(11) 0.0620(11) -0.0025(8) 0.0075(8) 0.0064(10)
C12 0.0596(11) 0.0568(12) 0.0697(13) -0.0038(9) 0.0183(9) 0.0093(10)
C13 0.0560(11) 0.0659(14) 0.0668(12) -0.0157(10) 0.0183(9) -0.0050(11)
C14 0.0458(10) 0.0895(17) 0.0775(15) -0.0157(11) -0.0017(10) 0.0066(13)
C15 0.0551(11) 0.0730(15) 0.0690(13) -0.0101(10) -0.0025(10) 0.0147(11)
C16 0.0661(15) 0.135(3) 0.122(2) -0.0453(16) 0.0242(15) -0.004(2)
C17 0.0461(9) 0.0462(10) 0.0441(9) -0.0046(7) 0.0038(7) 0.0080(8)
C18 0.0493(9) 0.0504(10) 0.0415(9) -0.0051(8) 0.0098(7) 0.0058(8)
C19 0.0623(11) 0.0601(12) 0.0429(9) -0.0090(9) 0.0149(8) -0.0042(9)
C20 0.0704(13) 0.0658(13) 0.0505(11) -0.0073(10) -0.0068(9) 0.0017(10)
C21 0.0552(10) 0.0600(12) 0.0512(10) -0.0058(9) 0.0150(8) 0.0049(10)
C22 0.0501(10) 0.0758(15) 0.0513(10) -0.0030(9) 0.0132(8) 0.0054(10)
C23 0.0580(12) 0.0790(17) 0.117(2) 0.0064(12) 0.0186(13) 0.0151(15)
C24 0.0786(18) 0.101(2) 0.156(3) 0.0269(16) 0.0279(18) 0.031(2)
C25 0.0645(17) 0.166(4) 0.121(3) 0.033(2) 0.0122(16) 0.046(2)
C26 0.0546(14) 0.171(4) 0.110(2) -0.0075(18) -0.0044(14) 0.030(2)
C27 0.0614(13) 0.109(2) 0.0792(15) -0.0144(13) 0.0029(11) 0.0141(15)
C28 0.0478(9) 0.0543(11) 0.0488(10) -0.0045(8) 0.0123(8) -0.0079(9)
C29 0.0560(11) 0.0660(14) 0.0694(13) -0.0031(10) 0.0258(9) -0.0103(11)
C30 0.0555(11) 0.0558(13) 0.0872(15) 0.0053(9) 0.0191(10) -0.0113(11)
C31 0.0429(9) 0.0482(11) 0.0762(13) -0.0016(8) 0.0054(9) 0.0026(10)
C32 0.0500(10) 0.0603(13) 0.0617(11) -0.0058(9) 0.0171(9) 0.0009(10)
C33 0.0552(10) 0.0518(11) 0.0595(11) -0.0024(8) 0.0191(9) -0.0084(9)
C34 0.0579(12) 0.0783(16) 0.0968(17) 0.0119(11) -0.0183(12) -0.0020(14)

loop_
_atom_type_symbol
_atom_type_description
_atom_type_scat_dispersion_real
_atom_type_scat_dispersion_imag
_atom_type_scat_source
C C 0.0033 0.0016 'International Tables Vol C Tables 4.2.6.8 and 6.1.1.4'
H H 0.0000 0.0000 'International Tables Vol C Tables 4.2.6.8 and 6.1.1.4'
N N 0.0061 0.0033 'International Tables Vol C Tables 4.2.6.8 and 6.1.1.4'
O O 0.0106 0.0060 'International Tables Vol C Tables 4.2.6.8 and 6.1.1.4'
Cl Cl 0.1484 0.1585 'International Tables Vol C Tables 4.2.6.8 and 6.1.1.4'

loop_
_geom_angle_atom_site_label_1
_geom_angle_atom_site_label_2
_geom_angle_atom_site_label_3
_geom_angle
_geom_angle_publ_flag
C13 O2 C16 118.1(2) ?
C3 N1 C10 132.72(15) ?
C3 N1 C1 94.36(13) ?
C10 N1 C1 130.73(14) ?
C20 N2 C34 113.1(2) y
C20 N2 C17 102.9(2) y
C34 N2 C17 114.0(2) y
N1 C1 C17 115.74(14) ?
N1 C1 C2 87.69(12) ?
C17 C1 C2 118.81(15) ?
N1 C1 H1 110.9 ?
C17 C1 H1 110.9 ?
C2 C1 H1 110.9 ?
C4 C2 C3 117.19(15) ?
C4 C2 C1 118.27(15) ?
C3 C2 C1 85.29(12) ?
C4 C2 H2 111.2 ?
C3 C2 H2 111.2 ?
C1 C2 H2 111.2 ?
O1 C3 N1 131.60(17) ?
O1 C3 C2 135.98(17) ?
N1 C3 C2 92.37(13) ?
C9 C4 C5 118.8(2) ?
C9 C4 C2 119.93(19) ?
C5 C4 C2 121.27(18) ?
C6 C5 C4 120.5(2) ?
C6 C5 H5 119.7 ?
C4 C5 H5 119.7 ?
C7 C6 C5 120.2(3) ?
C7 C6 H6 119.9 ?
C5 C6 H6 119.9 ?
C6 C7 C8 120.0(3) ?
C6 C7 H7 120.0 ?
C8 C7 H7 120.0 ?
C7 C8 C9 120.3(3) ?
C7 C8 H8 119.9 ?
C9 C8 H8 119.9 ?
C4 C9 C8 120.2(3) ?
C4 C9 H9 119.9 ?
C8 C9 H9 119.9 ?
C11 C10 C15 119.24(17) ?
C11 C10 N1 120.18(15) ?
C15 C10 N1 120.57(17) ?
C12 C11 C10 120.53(18) ?
C12 C11 H11 119.7 ?
C10 C11 H11 119.7 ?
C11 C12 C13 120.1(2) ?
C11 C12 H12 120.0 ?
C13 C12 H12 120.0 ?
O2 C13 C14 124.64(19) ?
O2 C13 C12 115.5(2) ?
C14 C13 C12 119.84(18) ?
C13 C14 C15 120.33(19) ?
C13 C14 H14 119.8 ?
C15 C14 H14 119.8 ?
C14 C15 C10 120.0(2) ?
C14 C15 H15 120.0 ?
C10 C15 H15 120.0 ?
O2 C16 H16A 109.5 ?
O2 C16 H16B 109.5 ?
H16A C16 H16B 109.5 ?
O2 C16 H16C 109.5 ?
H16A C16 H16C 109.5 ?
H16B C16 H16C 109.5 ?
N2 C17 C1 110.29(14) ?
N2 C17 C18 104.11(14) ?
C1 C17 C18 115.45(14) ?
N2 C17 H17 108.9 ?
C1 C17 H17 108.9 ?
C18 C17 H17 108.9 ?
C21 C18 C17 112.07(15) ?
C21 C18 C19 112.79(15) ?
C17 C18 C19 104.04(14) ?
C21 C18 H18 109.3 ?
C17 C18 H18 109.3 ?
C19 C18 H18 109.3 ?
C28 C19 C20 113.89(16) ?
C28 C19 C18 112.56(14) ?
C20 C19 C18 102.72(16) ?
C28 C19 H19 109.1 ?
C20 C19 H19 109.1 ?
C18 C19 H19 109.1 ?
N2 C20 C19 104.55(14) ?
N2 C20 H20A 110.8 ?
C19 C20 H20A 110.8 ?
N2 C20 H20B 110.8 ?
C19 C20 H20B 110.8 ?
H20A C20 H20B 108.9 ?
O3 C21 C22 120.13(17) ?
O3 C21 C18 120.11(18) ?
C22 C21 C18 119.75(17) ?
C23 C22 C27 118.7(2) ?
C23 C22 C21 122.56(19) ?
C27 C22 C21 118.7(2) ?
C22 C23 C24 121.0(3) ?
C22 C23 H23 119.5 ?
C24 C23 H23 119.5 ?
C25 C24 C23 119.7(3) ?
C25 C24 H24 120.1 ?
C23 C24 H24 120.1 ?
C24 C25 C26 120.1(3) ?
C24 C25 H25 120.0 ?
C26 C25 H25 120.0 ?
C27 C26 C25 120.1(3) ?
C27 C26 H26 120.0 ?
C25 C26 H26 120.0 ?
C26 C27 C22 120.4(3) ?
C26 C27 H27 119.8 ?
C22 C27 H27 119.8 ?
C29 C28 C33 117.60(18) ?
C29 C28 C19 120.78(17) ?
C33 C28 C19 121.62(17) ?
C30 C29 C28 121.69(19) ?
C30 C29 H29 119.2 ?
C28 C29 H29 119.2 ?
C31 C30 C29 118.98(19) ?
C31 C30 H30 120.5 ?
C29 C30 H30 120.5 ?
C30 C31 C32 121.31(19) ?
C30 C31 Cl1 119.41(16) ?
C32 C31 Cl1 119.28(16) ?
C31 C32 C33 118.94(18) ?
C31 C32 H32 120.5 ?
C33 C32 H32 120.5 ?
C32 C33 C28 121.48(18) ?
C32 C33 H33 119.3 ?
C28 C33 H33 119.3 ?
N2 C34 H34A 109.5 ?
N2 C34 H34B 109.5 ?
H34A C34 H34B 109.5 ?
N2 C34 H34C 109.5 ?
H34A C34 H34C 109.5 ?
H34B C34 H34C 109.5 ?

loop_
_geom_bond_atom_site_label_1
_geom_bond_atom_site_label_2
_geom_bond_distance
_geom_bond_publ_flag
Cl1 C31 1.743(2) y
O1 C3 1.202(2) y
O2 C13 1.367(2) ?
O2 C16 1.408(3) ?
O3 C21 1.206(2) y
N1 C3 1.369(2) y
N1 C10 1.409(2) y
N1 C1 1.479(2) y
N2 C20 1.456(3) y
N2 C34 1.460(3) y
N2 C17 1.462(2) y
C1 C17 1.514(2) ?
C1 C2 1.550(2) y
C1 H1 0.9800 ?
C2 C4 1.505(3) ?
C2 C3 1.536(2) y
C2 H2 0.9800 ?
C4 C9 1.377(3) ?
C4 C5 1.382(3) ?
C5 C6 1.379(3) ?
C5 H5 0.9300 ?
C6 C7 1.362(4) ?
C6 H6 0.9300 ?
C7 C8 1.367(4) ?
C7 H7 0.9300 ?
C8 C9 1.385(3) ?
C8 H8 0.9300 ?
C9 H9 0.9300 ?
C10 C11 1.379(3) ?
C10 C15 1.383(3) ?
C11 C12 1.376(3) ?
C11 H11 0.9300 ?
C12 C13 1.376(3) ?
C12 H12 0.9300 ?
C13 C14 1.371(3) ?
C14 C15 1.381(3) ?
C14 H14 0.9300 ?
C15 H15 0.9300 ?
C16 H16A 0.9600 ?
C16 H16B 0.9600 ?
C16 H16C 0.9600 ?
C17 C18 1.529(3) y
C17 H17 0.9800 ?
C18 C21 1.525(2) ?
C18 C19 1.576(2) y
C18 H18 0.9800 ?
C19 C28 1.504(3) ?
C19 C20 1.523(3) y
C19 H19 0.9800 ?
C20 H20A 0.9700 ?
C20 H20B 0.9700 ?
C21 C22 1.488(3) ?
C22 C23 1.370(3) ?
C22 C27 1.383(3) ?
C23 C24 1.385(3) ?
C23 H23 0.9300 ?
C24 C25 1.356(4) ?
C24 H24 0.9300 ?
C25 C26 1.381(5) ?
C25 H25 0.9300 ?
C26 C27 1.371(4) ?
C26 H26 0.9300 ?
C27 H27 0.9300 ?
C28 C29 1.378(3) ?
C28 C33 1.391(3) ?
C29 C30 1.377(3) ?
C29 H29 0.9300 ?
C30 C31 1.369(3) ?
C30 H30 0.9300 ?
C31 C32 1.370(3) ?
C32 C33 1.376(3) ?
C32 H32 0.9300 ?
C33 H33 0.9300 ?
C34 H34A 0.9600 ?
C34 H34B 0.9600 ?
C34 H34C 0.9600 ?

loop_
_geom_hbond_atom_site_label_D
_geom_hbond_atom_site_label_H
_geom_hbond_atom_site_label_A
_geom_hbond_distance_DH
_geom_hbond_distance_HA
_geom_hbond_distance_DA
_geom_hbond_angle_DHA
C17 H17 O3 0.98 2.39 2.827(2) 106

loop_
_geom_torsion_atom_site_label_1
_geom_torsion_atom_site_label_2
_geom_torsion_atom_site_label_3
_geom_torsion_atom_site_label_4
_geom_torsion
_geom_torsion_publ_flag
C3 N1 C1 C17 125.27(16) ?
C10 N1 C1 C17 -70.2(2) ?
C3 N1 C1 C2 4.21(14) ?
C10 N1 C1 C2 168.71(19) ?
N1 C1 C2 C4 -122.19(16) ?
C17 C1 C2 C4 119.53(17) ?
N1 C1 C2 C3 -3.75(13) ?
C17 C1 C2 C3 -122.04(16) ?
C10 N1 C3 O1 9.6(4) ?
C1 N1 C3 O1 173.6(2) ?
C10 N1 C3 C2 -168.3(2) ?
C1 N1 C3 C2 -4.25(14) ?
C4 C2 C3 O1 -54.1(3) ?
C1 C2 C3 O1 -173.6(2) ?
C4 C2 C3 N1 123.52(17) ?
C1 C2 C3 N1 4.05(14) ?
C3 C2 C4 C9 130.17(19) ?
C1 C2 C4 C9 -129.97(18) ?
C3 C2 C4 C5 -49.5(2) ?
C1 C2 C4 C5 50.3(2) y
C9 C4 C5 C6 0.1(3) ?
C2 C4 C5 C6 179.81(19) ?
C4 C5 C6 C7 -0.2(4) ?
C5 C6 C7 C8 0.0(4) ?
C6 C7 C8 C9 0.3(4) ?
C5 C4 C9 C8 0.2(3) ?
C2 C4 C9 C8 -179.49(19) ?
C7 C8 C9 C4 -0.4(4) ?
C3 N1 C10 C11 149.3(2) ?
C1 N1 C10 C11 -9.5(3) y
C3 N1 C10 C15 -29.9(3) ?
C1 N1 C10 C15 171.39(19) ?
C15 C10 C11 C12 0.8(3) ?
N1 C10 C11 C12 -178.34(18) ?
C10 C11 C12 C13 0.0(3) ?
C16 O2 C13 C14 -5.4(4) y
C16 O2 C13 C12 174.9(2) y
C11 C12 C13 O2 178.7(2) ?
C11 C12 C13 C14 -0.9(3) ?
O2 C13 C14 C15 -178.6(2) ?
C12 C13 C14 C15 1.0(4) ?
C13 C14 C15 C10 -0.2(4) ?
C11 C10 C15 C14 -0.7(3) ?
N1 C10 C15 C14 178.4(2) ?
C20 N2 C17 C1 168.57(15) ?
C34 N2 C17 C1 -68.6(2) ?
C20 N2 C17 C18 44.15(17) ?
C34 N2 C17 C18 167.0(2) y
N1 C1 C17 N2 -164.11(14) ?
C2 C1 C17 N2 -61.75(19) ?
N1 C1 C17 C18 -46.5(2) ?
C2 C1 C17 C18 55.9(2) ?
N2 C17 C18 C21 -147.02(15) ?
C1 C17 C18 C21 91.94(18) ?
N2 C17 C18 C19 -24.87(17) ?
C1 C17 C18 C19 -145.91(14) ?
C21 C18 C19 C28 -117.86(17) ?
C17 C18 C19 C28 120.46(16) ?
C21 C18 C19 C20 119.22(17) ?
C17 C18 C19 C20 -2.46(18) ?
C34 N2 C20 C19 -169.7(2) y
C17 N2 C20 C19 -46.26(19) ?
C28 C19 C20 N2 -92.82(18) ?
C18 C19 C20 N2 29.20(19) ?
C17 C18 C21 O3 35.0(3) ?
C19 C18 C21 O3 -82.0(2) ?
C17 C18 C21 C22 -145.35(17) ?
C19 C18 C21 C22 97.6(2) ?
O3 C21 C22 C23 143.9(2) ?
C18 C21 C22 C23 -35.7(3) ?
O3 C21 C22 C27 -33.4(3) ?
C18 C21 C22 C27 147.0(2) ?
C27 C22 C23 C24 2.6(4) ?
C21 C22 C23 C24 -174.7(2) ?
C22 C23 C24 C25 -3.4(5) ?
C23 C24 C25 C26 1.9(5) ?
C24 C25 C26 C27 0.3(6) ?
C25 C26 C27 C22 -1.1(5) ?
C23 C22 C27 C26 -0.4(4) ?
C21 C22 C27 C26 177.1(2) ?
C20 C19 C28 C29 -132.55(19) ?
C18 C19 C28 C29 111.04(19) ?
C20 C19 C28 C33 47.9(2) ?
C18 C19 C28 C33 -68.5(2) ?
C33 C28 C29 C30 0.1(3) ?
C19 C28 C29 C30 -179.46(19) ?
C28 C29 C30 C31 -0.6(3) ?
C29 C30 C31 C32 1.1(3) ?
C29 C30 C31 Cl1 -178.85(16) ?
C30 C31 C32 C33 -1.0(3) ?
Cl1 C31 C32 C33 178.91(14) ?
C31 C32 C33 C28 0.5(3) ?
C29 C28 C33 C32 0.0(3) ?
C19 C28 C33 C32 179.52(17) ?
